data_8107228
loop_
_publ_author_name
'Liu, Wanxing'
'Dai, Yifan'
'Shen, Guodong'

_publ_section_title
;
 The crystal structure of
 3-(2-bromophenyl)-1,5-di-p-tolylpentane-1,5-dione, C25H23BrO2
;
_journal_issue 5
_journal_name_full 'Zeitschrift f\"ur Kristallographie - New Crystal Structures'
_journal_page_first 829
_journal_page_last 831
_journal_paper_doi 10.1515/ncrs-2022-0250
_journal_volume 237
_journal_year 2022
_chemical_formula_sum 'C25 H23 Br O2'
_chemical_formula_weight 435.34
_space_group_crystal_system monoclinic
_space_group_IT_number 14
_space_group_name_Hall '-P 2ybc'
_space_group_name_H-M_alt 'P 1 21/c 1'
_atom_sites_solution_hydrogens geom
_audit_creation_method SHELXL-2018/3
_cell_angle_alpha 90
_cell_angle_beta 109.330(7)
_cell_angle_gamma 90
_cell_formula_units_Z 4
_cell_length_a 9.6229(7)
_cell_length_b 21.7953(16)
_cell_length_c 10.9104(6)
_cell_measurement_reflns_used 2148
_cell_measurement_temperature 293(2)
_cell_measurement_theta_max 67.4810
_cell_measurement_theta_min 4.0370
_cell_volume 2159.3(3)
_computing_cell_refinement 'CrysAlisPro 1.171.41.121a [1]'
_computing_data_collection 'CrysAlisPro 1.171.41.121a [1]'
_computing_data_reduction 'CrysAlisPro 1.171.41.121a [1]'
_computing_molecular_graphics 'XP in SHELXTL [3]'
_computing_structure_refinement 'SHELXL-2018/3 [2]'
_computing_structure_solution 'SHELXL-2018/3 [2]'
_diffrn_ambient_temperature 293(2)
_diffrn_measured_fraction_theta_full 0.997
_diffrn_measured_fraction_theta_max 0.997
_diffrn_measurement_device_type 'Xcalibur, Eos, Gemini'
_diffrn_radiation_type CuK\a
_diffrn_radiation_wavelength 1.54184
_diffrn_reflns_av_R_equivalents 0.0343
_diffrn_reflns_av_unetI/netI 0.0463
_diffrn_reflns_Laue_measured_fraction_full 0.997
_diffrn_reflns_Laue_measured_fraction_max 0.997
_diffrn_reflns_limit_h_max 10
_diffrn_reflns_limit_h_min -11
_diffrn_reflns_limit_k_max 24
_diffrn_reflns_limit_k_min -26
_diffrn_reflns_limit_l_max 13
_diffrn_reflns_limit_l_min -9
_diffrn_reflns_number 7926
_diffrn_reflns_point_group_measured_fraction_full 0.997
_diffrn_reflns_point_group_measured_fraction_max 0.997
_diffrn_reflns_theta_full 67.240
_diffrn_reflns_theta_max 67.240
_diffrn_reflns_theta_min 4.057
_diffrn_source 'fine-focus sealed X-ray tube'
_exptl_absorpt_coefficient_mu 2.718
_exptl_absorpt_correction_T_max 1.00000
_exptl_absorpt_correction_T_min 0.76833
_exptl_absorpt_correction_type multi-scan
_exptl_absorpt_process_details sadabs
_exptl_crystal_colour WHITE
_exptl_crystal_density_diffrn 1.339
_exptl_crystal_description BLOCK
_exptl_crystal_F_000 896
_exptl_crystal_size_max 0.120
_exptl_crystal_size_mid 0.120
_exptl_crystal_size_min 0.110
_refine_diff_density_max 0.265
_refine_diff_density_min -0.372
_refine_diff_density_rms 0.041
_refine_ls_extinction_coef .
_refine_ls_extinction_method none
_refine_ls_goodness_of_fit_ref 0.971
_refine_ls_hydrogen_treatment constr
_refine_ls_matrix_type full
_refine_ls_number_parameters 255
_refine_ls_number_reflns 3856
_refine_ls_number_restraints 0
_refine_ls_restrained_S_all 0.971
_refine_ls_R_factor_all 0.0822
_refine_ls_R_factor_gt 0.0499
_refine_ls_shift/su_max 0.001
_refine_ls_shift/su_mean 0.000
_refine_ls_structure_factor_coef Fsqd
_refine_ls_weighting_details 'w=1/[\s^2^(Fo^2^)+(0.0538P)^2^+0.4622P] where P=(Fo^2^+2Fc^2^)/3'
_refine_ls_weighting_scheme calc
_refine_ls_wR_factor_gt 0.1155
_refine_ls_wR_factor_ref 0.1385
_reflns_Friedel_coverage 0.000
_reflns_Friedel_fraction_full .
_reflns_Friedel_fraction_max .
_reflns_number_gt 2419
_reflns_number_total 3856
_reflns_threshold_expression 'I > 2\s(I)'
_cod_data_source_file suppl_j_ncrs-2022-0250_suppl.cif
_cod_data_source_block exp_12646_auto
_cod_original_sg_symbol_H-M 'P 21/c'
_cod_database_code 8107228
_shelx_shelxl_version_number 2018/3
_shelx_space_group_comment
;
The symmetry employed for this shelxl refinement is uniquely defined
by the following loop, which should always be used as a source of
symmetry information in preference to the above space-group names.
They are only intended as comments.
;
_shelx_estimated_absorpt_t_min 0.736
_shelx_estimated_absorpt_t_max 0.754
_publcif_funding_html
;
;

loop_
_space_group_symop_operation_xyz
'x, y, z'
'-x, y+1/2, -z+1/2'
'-x, -y, -z'
'x, -y-1/2, z-1/2'

loop_
_atom_site_label
_atom_site_type_symbol
_atom_site_fract_x
_atom_site_fract_y
_atom_site_fract_z
_atom_site_U_iso_or_equiv
_atom_site_adp_type
_atom_site_occupancy
_atom_site_site_symmetry_order
_atom_site_calc_flag
_atom_site_refinement_flags_posn
_atom_site_refinement_flags_adp
_atom_site_refinement_flags_occupancy
_atom_site_disorder_assembly
_atom_site_disorder_group
Br1 Br 0.31890(6) 0.61708(3) 0.51571(5) 0.1179(3) Uani 1 1 d . . . . .
O1 O 0.7750(3) 0.61008(16) 0.4402(3) 0.1142(11) Uani 1 1 d . . . . .
O2 O 0.5713(3) 0.77499(14) 0.5150(2) 0.1077(10) Uani 1 1 d . . . . .
C1 C 0.2475(4) 0.66468(18) 0.3636(4) 0.0796(10) Uani 1 1 d . . . . .
C2 C 0.0970(5) 0.6748(2) 0.3157(5) 0.1022(14) Uani 1 1 d . . . . .
H2 H 0.036177 0.659220 0.358997 0.123 Uiso 1 1 calc R U . . .
C3 C 0.0391(6) 0.7079(3) 0.2041(6) 0.1221(18) Uani 1 1 d . . . . .
H3 H -0.061785 0.715180 0.171327 0.147 Uiso 1 1 calc R U . . .
C4 C 0.1279(8) 0.7303(3) 0.1410(5) 0.1294(19) Uani 1 1 d . . . . .
H4 H 0.087854 0.752790 0.064983 0.155 Uiso 1 1 calc R U . . .
C5 C 0.2769(6) 0.7199(2) 0.1887(4) 0.1069(14) Uani 1 1 d . . . . .
H5 H 0.335921 0.734977 0.143149 0.128 Uiso 1 1 calc R U . . .
C6 C 0.3426(4) 0.68737(17) 0.3036(3) 0.0737(9) Uani 1 1 d . . . . .
C7 C 0.5061(4) 0.67364(18) 0.3517(3) 0.0753(10) Uani 1 1 d . . . . .
H7 H 0.535334 0.665952 0.445288 0.090 Uiso 1 1 calc R U . . .
C8 C 0.5342(4) 0.61458(17) 0.2872(4) 0.0745(10) Uani 1 1 d . . . . .
H8A H 0.460899 0.584494 0.289677 0.089 Uiso 1 1 calc R U . . .
H8B H 0.519606 0.623305 0.196613 0.089 Uiso 1 1 calc R U . . .
C9 C 0.6837(4) 0.5865(2) 0.3465(3) 0.0781(10) Uani 1 1 d . . . . .
C10 C 0.7179(4) 0.52850(18) 0.2910(3) 0.0683(9) Uani 1 1 d . . . . .
C11 C 0.6123(4) 0.49516(19) 0.1947(3) 0.0759(10) Uani 1 1 d . . . . .
H11 H 0.515749 0.509290 0.162501 0.091 Uiso 1 1 calc R U . . .
C12 C 0.6508(4) 0.44140(19) 0.1475(4) 0.0832(11) Uani 1 1 d . . . . .
H12 H 0.579295 0.419614 0.083783 0.100 Uiso 1 1 calc R U . . .
C13 C 0.7920(5) 0.41940(19) 0.1923(4) 0.0826(11) Uani 1 1 d . . . . .
C14 C 0.8958(4) 0.4521(2) 0.2880(4) 0.0886(12) Uani 1 1 d . . . . .
H14 H 0.991881 0.437481 0.320422 0.106 Uiso 1 1 calc R U . . .
C15 C 0.8604(4) 0.5056(2) 0.3362(4) 0.0832(11) Uani 1 1 d . . . . .
H15 H 0.932713 0.526928 0.400111 0.100 Uiso 1 1 calc R U . . .
C16 C 0.8334(6) 0.3616(2) 0.1368(6) 0.1235(17) Uani 1 1 d . . . . .
H16A H 0.755972 0.331974 0.122578 0.185 Uiso 1 1 calc R U . . .
H16B H 0.922857 0.345313 0.196675 0.185 Uiso 1 1 calc R U . . .
H16C H 0.847915 0.370848 0.055829 0.185 Uiso 1 1 calc R U . . .
C17 C 0.6001(4) 0.72661(19) 0.3314(3) 0.0867(12) Uani 1 1 d . . . . .
H17A H 0.698556 0.711459 0.343596 0.104 Uiso 1 1 calc R U . . .
H17B H 0.558926 0.740797 0.242364 0.104 Uiso 1 1 calc R U . . .
C18 C 0.6108(4) 0.77991(19) 0.4205(3) 0.0736(10) Uani 1 1 d . . . . .
C19 C 0.6741(3) 0.83842(17) 0.3948(3) 0.0653(9) Uani 1 1 d . . . . .
C20 C 0.7215(4) 0.88109(18) 0.4930(3) 0.0729(10) Uani 1 1 d . . . . .
H20 H 0.717680 0.871504 0.574918 0.088 Uiso 1 1 calc R U . . .
C21 C 0.7741(4) 0.9372(2) 0.4732(4) 0.0778(10) Uani 1 1 d . . . . .
H21 H 0.807197 0.964635 0.541989 0.093 Uiso 1 1 calc R U . . .
C22 C 0.7787(4) 0.95366(18) 0.3520(4) 0.0752(10) Uani 1 1 d . . . . .
C23 C 0.7333(4) 0.9111(2) 0.2538(4) 0.0825(11) Uani 1 1 d . . . . .
H23 H 0.736603 0.921037 0.171908 0.099 Uiso 1 1 calc R U . . .
C24 C 0.6832(4) 0.8540(2) 0.2739(3) 0.0768(10) Uani 1 1 d . . . . .
H24 H 0.655238 0.825764 0.206287 0.092 Uiso 1 1 calc R U . . .
C25 C 0.8297(5) 1.0167(2) 0.3283(5) 0.1040(14) Uani 1 1 d . . . . .
H25A H 0.934830 1.019291 0.366574 0.156 Uiso 1 1 calc R U . . .
H25B H 0.784635 1.047111 0.366669 0.156 Uiso 1 1 calc R U . . .
H25C H 0.801979 1.023914 0.236493 0.156 Uiso 1 1 calc R U . . .

loop_
_atom_site_aniso_label
_atom_site_aniso_U_11
_atom_site_aniso_U_22
_atom_site_aniso_U_33
_atom_site_aniso_U_23
_atom_site_aniso_U_13
_atom_site_aniso_U_12
Br1 0.1250(4) 0.1426(5) 0.1046(4) 0.0267(3) 0.0626(3) -0.0185(3)
O1 0.092(2) 0.151(3) 0.0835(19) -0.0333(19) 0.0072(16) -0.0046(19)
O2 0.160(3) 0.119(2) 0.0661(15) -0.0227(15) 0.0671(17) -0.038(2)
C1 0.081(3) 0.083(3) 0.080(2) -0.014(2) 0.035(2) -0.013(2)
C2 0.086(3) 0.098(4) 0.127(4) -0.033(3) 0.041(3) -0.019(3)
C3 0.094(4) 0.116(4) 0.130(5) -0.034(4) 0.002(3) 0.001(3)
C4 0.137(5) 0.128(5) 0.100(4) 0.002(3) 0.008(4) 0.014(4)
C5 0.125(4) 0.112(4) 0.083(3) 0.004(3) 0.032(3) -0.001(3)
C6 0.088(2) 0.077(2) 0.060(2) -0.0128(18) 0.0296(17) -0.011(2)
C7 0.082(2) 0.093(3) 0.0582(19) -0.0099(19) 0.0334(17) -0.017(2)
C8 0.073(2) 0.086(3) 0.070(2) -0.0072(19) 0.0314(17) -0.0134(19)
C9 0.072(2) 0.104(3) 0.059(2) 0.002(2) 0.0226(17) -0.011(2)
C10 0.064(2) 0.086(3) 0.0583(18) 0.0143(18) 0.0244(16) -0.0080(18)
C11 0.062(2) 0.086(3) 0.077(2) 0.011(2) 0.0196(17) -0.008(2)
C12 0.077(2) 0.077(3) 0.094(3) 0.006(2) 0.026(2) -0.017(2)
C13 0.085(3) 0.074(3) 0.093(3) 0.025(2) 0.035(2) -0.002(2)
C14 0.073(2) 0.103(3) 0.089(3) 0.032(3) 0.025(2) 0.007(2)
C15 0.069(2) 0.111(3) 0.064(2) 0.018(2) 0.0151(17) -0.003(2)
C16 0.136(4) 0.077(3) 0.159(5) 0.012(3) 0.051(4) 0.015(3)
C17 0.104(3) 0.103(3) 0.068(2) -0.019(2) 0.049(2) -0.028(2)
C18 0.079(2) 0.097(3) 0.0501(18) -0.0110(18) 0.0284(16) -0.011(2)
C19 0.0564(18) 0.089(3) 0.0500(17) -0.0095(17) 0.0172(14) 0.0002(17)
C20 0.069(2) 0.095(3) 0.0558(19) -0.0140(19) 0.0228(16) 0.002(2)
C21 0.059(2) 0.092(3) 0.082(2) -0.026(2) 0.0235(17) 0.0006(19)
C22 0.0525(18) 0.079(3) 0.092(3) -0.007(2) 0.0213(18) 0.0043(17)
C23 0.078(2) 0.106(3) 0.064(2) 0.004(2) 0.0241(18) -0.011(2)
C24 0.078(2) 0.099(3) 0.0542(19) -0.0129(19) 0.0228(17) -0.019(2)
C25 0.085(3) 0.088(3) 0.142(4) -0.003(3) 0.042(3) -0.003(2)

loop_
_atom_type_symbol
_atom_type_description
_atom_type_scat_dispersion_real
_atom_type_scat_dispersion_imag
_atom_type_scat_source
C C 0.0181 0.0091 'International Tables Vol C Tables 4.2.6.8 and 6.1.1.4'
H H 0.0000 0.0000 'International Tables Vol C Tables 4.2.6.8 and 6.1.1.4'
O O 0.0492 0.0322 'International Tables Vol C Tables 4.2.6.8 and 6.1.1.4'
Br Br -0.6763 1.2805 'International Tables Vol C Tables 4.2.6.8 and 6.1.1.4'

loop_
_geom_angle_atom_site_label_1
_geom_angle_atom_site_label_2
_geom_angle_atom_site_label_3
_geom_angle
_geom_angle_site_symmetry_1
_geom_angle_site_symmetry_3
C6 C1 C2 122.6(4) . .
C6 C1 Br1 120.6(3) . .
C2 C1 Br1 116.8(3) . .
C3 C2 C1 119.2(5) . .
C4 C3 C2 120.2(5) . .
C3 C4 C5 120.3(5) . .
C4 C5 C6 122.0(5) . .
C1 C6 C5 115.6(4) . .
C1 C6 C7 122.7(3) . .
C5 C6 C7 121.4(4) . .
C6 C7 C17 113.4(3) . .
C6 C7 C8 109.1(3) . .
C17 C7 C8 111.4(3) . .
C9 C8 C7 115.7(3) . .
O1 C9 C10 120.4(4) . .
O1 C9 C8 120.8(4) . .
C10 C9 C8 118.8(3) . .
C15 C10 C11 117.9(4) . .
C15 C10 C9 119.1(4) . .
C11 C10 C9 123.0(3) . .
C12 C11 C10 120.2(4) . .
C13 C12 C11 121.4(4) . .
C12 C13 C14 118.2(4) . .
C12 C13 C16 120.8(4) . .
C14 C13 C16 120.9(4) . .
C15 C14 C13 121.4(4) . .
C14 C15 C10 120.8(4) . .
C18 C17 C7 114.2(3) . .
O2 C18 C19 120.0(3) . .
O2 C18 C17 120.6(4) . .
C19 C18 C17 119.3(3) . .
C20 C19 C24 117.6(4) . .
C20 C19 C18 119.1(3) . .
C24 C19 C18 123.3(3) . .
C21 C20 C19 121.7(3) . .
C20 C21 C22 120.9(3) . .
C23 C22 C21 117.8(4) . .
C23 C22 C25 121.2(4) . .
C21 C22 C25 121.0(4) . .
C22 C23 C24 121.5(3) . .
C23 C24 C19 120.4(3) . .

loop_
_geom_bond_atom_site_label_1
_geom_bond_atom_site_label_2
_geom_bond_distance
_geom_bond_site_symmetry_2
Br1 C1 1.884(4) .
O1 C9 1.219(4) .
O2 C18 1.216(4) .
C1 C6 1.381(5) .
C1 C2 1.384(6) .
C2 C3 1.366(7) .
C3 C4 1.353(7) .
C4 C5 1.373(7) .
C5 C6 1.396(6) .
C6 C7 1.515(5) .
C7 C17 1.527(5) .
C7 C8 1.533(5) .
C8 C9 1.499(5) .
C9 C10 1.485(5) .
C10 C15 1.387(5) .
C10 C11 1.399(5) .
C11 C12 1.379(5) .
C12 C13 1.370(5) .
C13 C14 1.381(6) .
C13 C16 1.506(6) .
C14 C15 1.368(6) .
C17 C18 1.497(5) .
C18 C19 1.479(5) .
C19 C20 1.377(5) .
C19 C24 1.393(4) .
C20 C21 1.368(5) .
C21 C22 1.384(5) .
C22 C23 1.375(5) .
C22 C25 1.511(5) .
C23 C24 1.377(5) .
